data_7017796
loop_
_publ_author_name
'Sung, Chang-Yu'
'Li, Chen-Yu'
'Su, Jing-Kai'
'Chen, Ting-Yi'
'Lin, Chia-Her'
'Ko, Bao-Tsan'

_publ_section_title
;
 Zinc and magnesium complexes incorporated by bis(amine) benzotriazole
 phenoxide ligand: synthesis, characterization, photoluminescent
 properties and catalysis for ring-opening polymerization of lactide.
;
_journal_issue 3
_journal_name_full 'Dalton transactions (Cambridge, England : 2003)'
_journal_page_first 953
_journal_page_last 961
_journal_paper_doi 10.1039/c1dt11461a
_journal_volume 41
_journal_year 2012
_chemical_formula_moiety 'C52 H76 N10 O2 Zn'
_chemical_formula_sum 'C52 H76 N10 O2 Zn'
_chemical_formula_weight 938.60
_chemical_name_systematic
;
?
;
_space_group_IT_number 15
_symmetry_cell_setting monoclinic
_symmetry_space_group_name_Hall '-C 2yc'
_symmetry_space_group_name_H-M 'C 1 2/c 1'
_atom_sites_solution_hydrogens geom
_atom_sites_solution_primary direct
_atom_sites_solution_secondary difmap
_audit_creation_method SHELXL-97
_cell_angle_alpha 90.00
_cell_angle_beta 105.7270(10)
_cell_angle_gamma 90.00
_cell_formula_units_Z 4
_cell_length_a 23.1996(4)
_cell_length_b 8.3354(2)
_cell_length_c 27.7046(5)
_cell_measurement_reflns_used 9914
_cell_measurement_temperature 100(2)
_cell_measurement_theta_max 28.37
_cell_measurement_theta_min 2.61
_cell_volume 5156.90(18)
_computing_cell_refinement 'Bruker APEX2 (Bruker, 2008)'
_computing_data_collection 'APEX2 (Bruker, 2008)'
_computing_data_reduction 'Bruker APEX2'
_computing_molecular_graphics 'SHELXTL (Sheldrick, 2008)'
_computing_publication_material 'SHELXTL (Sheldrick, 2008)'
_computing_structure_refinement 'SHELXL-97 (Sheldrick, 2008)'
_computing_structure_solution 'SHELXS-97 (Sheldrick, 2008)'
_diffrn_ambient_temperature 100(2)
_diffrn_detector_area_resol_mean 8.3333
_diffrn_measured_fraction_theta_full 0.991
_diffrn_measured_fraction_theta_max 0.991
_diffrn_measurement_device_type 'Bruker APEX-II CCD'
_diffrn_measurement_method '\f and \w scans'
_diffrn_radiation_monochromator graphite
_diffrn_radiation_source 'fine-focus sealed tube'
_diffrn_radiation_type MoK\a
_diffrn_radiation_wavelength 0.71073
_diffrn_reflns_av_R_equivalents 0.0324
_diffrn_reflns_av_sigmaI/netI 0.0288
_diffrn_reflns_limit_h_max 30
_diffrn_reflns_limit_h_min -29
_diffrn_reflns_limit_k_max 11
_diffrn_reflns_limit_k_min -10
_diffrn_reflns_limit_l_max 36
_diffrn_reflns_limit_l_min -36
_diffrn_reflns_number 23426
_diffrn_reflns_theta_full 28.37
_diffrn_reflns_theta_max 28.37
_diffrn_reflns_theta_min 1.82
_exptl_absorpt_coefficient_mu 0.525
_exptl_absorpt_correction_T_max 0.9254
_exptl_absorpt_correction_T_min 0.8584
_exptl_absorpt_correction_type multi-scan
_exptl_absorpt_process_details 'SADABS V2008/1 (Bruker AXS, 2008)'
_exptl_crystal_colour yellow
_exptl_crystal_density_diffrn 1.209
_exptl_crystal_density_method 'not measured'
_exptl_crystal_description block
_exptl_crystal_F_000 2016
_exptl_crystal_size_max 0.30
_exptl_crystal_size_mid 0.20
_exptl_crystal_size_min 0.15
_refine_diff_density_max 0.557
_refine_diff_density_min -0.584
_refine_diff_density_rms 0.052
_refine_ls_extinction_method none
_refine_ls_goodness_of_fit_ref 1.037
_refine_ls_hydrogen_treatment constr
_refine_ls_matrix_type full
_refine_ls_number_parameters 302
_refine_ls_number_reflns 6389
_refine_ls_number_restraints 0
_refine_ls_restrained_S_all 1.037
_refine_ls_R_factor_all 0.0438
_refine_ls_R_factor_gt 0.0373
_refine_ls_shift/su_max 0.001
_refine_ls_shift/su_mean 0.000
_refine_ls_structure_factor_coef Fsqd
_refine_ls_weighting_details 'calc w=1/[\s^2^(Fo^2^)+(0.0464P)^2^+5.0775P] where P=(Fo^2^+2Fc^2^)/3'
_refine_ls_weighting_scheme calc
_refine_ls_wR_factor_gt 0.0948
_refine_ls_wR_factor_ref 0.0982
_reflns_number_gt 5620
_reflns_number_total 6389
_reflns_threshold_expression >2sigma(I)
_cod_data_source_file c1dt11461a.txt
_cod_data_source_block 3
_cod_depositor_comments
;
The following automatic conversions were performed:

'_symmetry_cell_setting' value 'Monoclinic' changed to 'monoclinic'
according to /home/saulius/struct/CIF-dictionaries/cif_core.dic
dictionary named 'cif_core.dic' version 2.4.1 from 2010-06-29.

Automatic conversion script
Id: cif_fix_values 1715 2011-07-08 13:25:40Z adriana 
;
_cod_original_sg_symbol_H-M 'C 2/c'
_cod_database_code 7017796

loop_
_symmetry_equiv_pos_as_xyz
'x, y, z'
'-x, y, -z+1/2'
'x+1/2, y+1/2, z'
'-x+1/2, y+1/2, -z+1/2'
'-x, -y, -z'
'x, -y, z-1/2'
'-x+1/2, -y+1/2, -z'
'x+1/2, -y+1/2, z-1/2'

loop_
_atom_site_label
_atom_site_type_symbol
_atom_site_fract_x
_atom_site_fract_y
_atom_site_fract_z
_atom_site_U_iso_or_equiv
_atom_site_adp_type
_atom_site_occupancy
_atom_site_symmetry_multiplicity
_atom_site_calc_flag
_atom_site_refinement_flags
Zn Zn 0.5000 0.75462(3) 0.2500 0.01836(7) Uani 1 2 d S
O O 0.42257(5) 0.77034(11) 0.19996(4) 0.0208(2) Uani 1 1 d .
N1 N 0.33985(6) 0.48501(15) 0.11964(5) 0.0238(3) Uani 1 1 d .
N2 N 0.32793(5) 0.63208(15) 0.13339(4) 0.0213(2) Uani 1 1 d .
N3 N 0.29268(6) 0.64403(17) 0.16412(5) 0.0267(3) Uani 1 1 d .
N4 N 0.53912(5) 0.92571(14) 0.19894(4) 0.0201(2) Uani 1 1 d .
N5 N 0.54190(5) 0.57293(14) 0.20699(5) 0.0227(2) Uani 1 1 d .
C1 C 0.40733(6) 0.83084(16) 0.15466(5) 0.0196(3) Uani 1 1 d .
C2 C 0.35720(6) 0.76845(16) 0.11874(5) 0.0209(3) Uani 1 1 d .
C3 C 0.33877(6) 0.81971(19) 0.06959(5) 0.0239(3) Uani 1 1 d .
H3B H 0.3042 0.7736 0.0474 0.029 Uiso 1 1 calc R
C4 C 0.37041(7) 0.93862(18) 0.05213(5) 0.0243(3) Uani 1 1 d .
C5 C 0.41926(7) 1.00424(17) 0.08721(5) 0.0228(3) Uani 1 1 d .
H5A H 0.4412 1.0869 0.0765 0.027 Uiso 1 1 calc R
C6 C 0.43805(6) 0.95568(16) 0.13730(5) 0.0206(3) Uani 1 1 d .
C7 C 0.30900(6) 0.38961(19) 0.14345(5) 0.0241(3) Uani 1 1 d .
C8 C 0.30510(8) 0.2209(2) 0.14449(6) 0.0313(3) Uani 1 1 d .
H8A H 0.3244 0.1546 0.1257 0.038 Uiso 1 1 calc R
C9 C 0.27204(7) 0.1575(2) 0.17411(7) 0.0365(4) Uani 1 1 d .
H9A H 0.2685 0.0443 0.1761 0.044 Uiso 1 1 calc R
C10 C 0.24297(8) 0.2564(2) 0.20187(8) 0.0409(4) Uani 1 1 d .
H10A H 0.2209 0.2069 0.2221 0.049 Uiso 1 1 calc R
C11 C 0.24547(8) 0.4198(2) 0.20073(7) 0.0377(4) Uani 1 1 d .
H11A H 0.2251 0.4845 0.2191 0.045 Uiso 1 1 calc R
C12 C 0.27986(6) 0.4885(2) 0.17084(6) 0.0258(3) Uani 1 1 d .
C13 C 0.35088(8) 0.9928(2) -0.00284(6) 0.0312(3) Uani 1 1 d .
C14 C 0.39658(10) 1.1057(2) -0.01578(7) 0.0441(5) Uani 1 1 d .
H14A H 0.4362 1.0550 -0.0065 0.066 Uiso 1 1 calc R
H14B H 0.3982 1.2064 0.0028 0.066 Uiso 1 1 calc R
H14C H 0.3847 1.1279 -0.0519 0.066 Uiso 1 1 calc R
C15 C 0.29245(10) 1.0883(3) -0.00985(8) 0.0584(6) Uani 1 1 d .
H15A H 0.2994 1.1789 0.0136 0.088 Uiso 1 1 calc R
H15B H 0.2615 1.0184 -0.0032 0.088 Uiso 1 1 calc R
H15C H 0.2792 1.1286 -0.0443 0.088 Uiso 1 1 calc R
C16 C 0.33565(8) 0.8481(2) -0.03913(6) 0.0370(4) Uani 1 1 d .
H16A H 0.3044 0.7856 -0.0292 0.044 Uiso 1 1 calc R
H16B H 0.3165 0.8927 -0.0728 0.044 Uiso 1 1 calc R
C17 C 0.38274(11) 0.7262(2) -0.04597(8) 0.0465(5) Uani 1 1 d .
C18 C 0.42383(12) 0.6647(4) 0.00252(10) 0.0708(8) Uani 1 1 d .
H18A H 0.4515 0.5856 -0.0049 0.106 Uiso 1 1 calc R
H18B H 0.4000 0.6144 0.0226 0.106 Uiso 1 1 calc R
H18C H 0.4467 0.7544 0.0213 0.106 Uiso 1 1 calc R
C19 C 0.42037(16) 0.7958(4) -0.07874(13) 0.0891(11) Uani 1 1 d .
H19A H 0.4470 0.7125 -0.0855 0.134 Uiso 1 1 calc R
H19B H 0.4444 0.8856 -0.0612 0.134 Uiso 1 1 calc R
H19C H 0.3938 0.8338 -0.1105 0.134 Uiso 1 1 calc R
C20 C 0.34773(15) 0.5839(3) -0.07478(10) 0.0783(9) Uani 1 1 d .
H20A H 0.3758 0.5044 -0.0812 0.117 Uiso 1 1 calc R
H20B H 0.3215 0.6217 -0.1067 0.117 Uiso 1 1 calc R
H20C H 0.3235 0.5348 -0.0548 0.117 Uiso 1 1 calc R
C21 C 0.49181(6) 1.03711(16) 0.17155(5) 0.0212(3) Uani 1 1 d .
H21A H 0.5093 1.1111 0.1514 0.025 Uiso 1 1 calc R
H21B H 0.4783 1.1025 0.1963 0.025 Uiso 1 1 calc R
C22 C 0.59046(7) 1.01947(17) 0.22860(6) 0.0246(3) Uani 1 1 d .
H22A H 0.6059 1.0877 0.2061 0.037 Uiso 1 1 calc R
H22B H 0.6220 0.9463 0.2466 0.037 Uiso 1 1 calc R
H22C H 0.5775 1.0868 0.2527 0.037 Uiso 1 1 calc R
C23 C 0.56001(7) 0.82121(17) 0.16412(5) 0.0233(3) Uani 1 1 d .
H23A H 0.5905 0.8784 0.1516 0.028 Uiso 1 1 calc R
H23B H 0.5260 0.7941 0.1350 0.028 Uiso 1 1 calc R
C24 C 0.58674(7) 0.66902(17) 0.19074(6) 0.0245(3) Uani 1 1 d .
H24A H 0.6036 0.6039 0.1679 0.029 Uiso 1 1 calc R
H24B H 0.6199 0.6972 0.2204 0.029 Uiso 1 1 calc R
C25 C 0.57512(7) 0.44532(18) 0.23979(7) 0.0302(3) Uani 1 1 d .
H25A H 0.6004 0.3877 0.2224 0.045 Uiso 1 1 calc R
H25B H 0.5467 0.3703 0.2481 0.045 Uiso 1 1 calc R
H25C H 0.6003 0.4931 0.2707 0.045 Uiso 1 1 calc R
C26 C 0.49920(7) 0.49960(19) 0.16310(6) 0.0286(3) Uani 1 1 d .
H26A H 0.5212 0.4344 0.1446 0.043 Uiso 1 1 calc R
H26B H 0.4771 0.5843 0.1412 0.043 Uiso 1 1 calc R
H26C H 0.4710 0.4315 0.1744 0.043 Uiso 1 1 calc R

loop_
_atom_site_aniso_label
_atom_site_aniso_U_11
_atom_site_aniso_U_22
_atom_site_aniso_U_33
_atom_site_aniso_U_23
_atom_site_aniso_U_13
_atom_site_aniso_U_12
Zn 0.02254(12) 0.01549(11) 0.01763(12) 0.000 0.00644(9) 0.000
O 0.0249(5) 0.0208(5) 0.0170(5) 0.0019(4) 0.0061(4) -0.0019(4)
N1 0.0258(6) 0.0254(6) 0.0227(6) -0.0024(5) 0.0104(5) -0.0018(5)
N2 0.0207(6) 0.0262(6) 0.0191(6) -0.0032(5) 0.0091(5) -0.0024(5)
N3 0.0233(6) 0.0344(7) 0.0267(6) -0.0038(5) 0.0143(5) -0.0013(5)
N4 0.0239(6) 0.0175(5) 0.0197(6) -0.0019(4) 0.0075(5) -0.0012(4)
N5 0.0255(6) 0.0177(6) 0.0256(6) -0.0030(5) 0.0081(5) 0.0000(5)
C1 0.0239(7) 0.0180(6) 0.0184(6) -0.0007(5) 0.0085(5) 0.0025(5)
C2 0.0216(7) 0.0221(7) 0.0214(7) -0.0012(5) 0.0099(5) -0.0001(5)
C3 0.0210(7) 0.0307(8) 0.0198(7) -0.0026(6) 0.0052(5) 0.0033(6)
C4 0.0278(7) 0.0276(7) 0.0187(7) 0.0027(6) 0.0084(6) 0.0081(6)
C5 0.0281(7) 0.0202(6) 0.0224(7) 0.0041(5) 0.0107(6) 0.0039(5)
C6 0.0248(7) 0.0184(6) 0.0198(7) 0.0006(5) 0.0080(6) 0.0023(5)
C7 0.0200(7) 0.0306(8) 0.0214(7) -0.0004(6) 0.0052(6) -0.0038(6)
C8 0.0299(8) 0.0306(8) 0.0327(9) 0.0007(6) 0.0072(7) -0.0045(6)
C9 0.0288(8) 0.0364(9) 0.0407(10) 0.0090(7) 0.0035(7) -0.0101(7)
C10 0.0276(8) 0.0542(12) 0.0437(10) 0.0114(8) 0.0142(8) -0.0103(8)
C11 0.0282(8) 0.0525(11) 0.0387(9) 0.0021(8) 0.0198(7) -0.0054(8)
C12 0.0183(6) 0.0356(8) 0.0250(7) -0.0004(6) 0.0086(6) -0.0029(6)
C13 0.0346(8) 0.0385(9) 0.0189(7) 0.0062(6) 0.0047(6) 0.0070(7)
C14 0.0664(13) 0.0391(10) 0.0248(8) 0.0110(7) 0.0090(8) -0.0055(9)
C15 0.0564(13) 0.0793(16) 0.0359(10) 0.0167(11) 0.0065(9) 0.0366(12)
C16 0.0417(9) 0.0501(11) 0.0199(8) -0.0001(7) 0.0098(7) -0.0085(8)
C17 0.0661(13) 0.0486(11) 0.0376(10) -0.0101(8) 0.0358(10) -0.0108(10)
C18 0.0717(16) 0.0815(18) 0.0659(16) -0.0122(14) 0.0300(13) 0.0391(14)
C19 0.130(3) 0.0736(17) 0.103(2) -0.0236(16) 0.100(2) -0.0233(18)
C20 0.130(3) 0.0575(15) 0.0590(15) -0.0216(12) 0.0447(17) -0.0280(16)
C21 0.0281(7) 0.0145(6) 0.0224(7) 0.0004(5) 0.0094(6) -0.0003(5)
C22 0.0286(7) 0.0208(7) 0.0262(7) -0.0024(6) 0.0106(6) -0.0050(6)
C23 0.0284(7) 0.0222(7) 0.0223(7) -0.0027(5) 0.0119(6) -0.0014(6)
C24 0.0260(7) 0.0214(7) 0.0287(8) -0.0042(6) 0.0121(6) 0.0002(6)
C25 0.0327(8) 0.0200(7) 0.0391(9) 0.0015(6) 0.0120(7) 0.0053(6)
C26 0.0330(8) 0.0234(7) 0.0306(8) -0.0097(6) 0.0107(7) -0.0029(6)

loop_
_atom_type_symbol
_atom_type_description
_atom_type_scat_dispersion_real
_atom_type_scat_dispersion_imag
_atom_type_scat_source
C C 0.0033 0.0016 'International Tables Vol C Tables 4.2.6.8 and 6.1.1.4'
H H 0.0000 0.0000 'International Tables Vol C Tables 4.2.6.8 and 6.1.1.4'
N N 0.0061 0.0033 'International Tables Vol C Tables 4.2.6.8 and 6.1.1.4'
O O 0.0106 0.0060 'International Tables Vol C Tables 4.2.6.8 and 6.1.1.4'
Zn Zn 0.2839 1.4301 'International Tables Vol C Tables 4.2.6.8 and 6.1.1.4'

loop_
_geom_angle_atom_site_label_1
_geom_angle_atom_site_label_2
_geom_angle_atom_site_label_3
_geom_angle
_geom_angle_site_symmetry_1
_geom_angle_site_symmetry_3
O Zn O 172.30(6) . 2_655
O Zn N5 88.59(4) . 2_655
O Zn N5 96.49(4) 2_655 2_655
O Zn N5 96.49(4) . .
O Zn N5 88.59(4) 2_655 .
N5 Zn N5 97.60(6) 2_655 .
O Zn N4 87.88(4) . .
O Zn N4 87.47(4) 2_655 .
N5 Zn N4 174.46(4) 2_655 .
N5 Zn N4 78.57(4) . .
O Zn N4 87.46(4) . 2_655
O Zn N4 87.88(4) 2_655 2_655
N5 Zn N4 78.57(4) 2_655 2_655
N5 Zn N4 174.46(4) . 2_655
N4 Zn N4 105.53(6) . 2_655
C1 O Zn 131.58(9) . .
N2 N1 C7 102.85(11) . .
N3 N2 N1 117.45(12) . .
N3 N2 C2 122.61(12) . .
N1 N2 C2 119.69(11) . .
N2 N3 C12 102.22(12) . .
C22 N4 C21 109.14(11) . .
C22 N4 C23 108.56(11) . .
C21 N4 C23 111.37(11) . .
C22 N4 Zn 111.75(9) . .
C21 N4 Zn 109.55(8) . .
C23 N4 Zn 106.45(8) . .
C24 N5 C25 106.60(11) . .
C24 N5 C26 110.15(12) . .
C25 N5 C26 109.33(12) . .
C24 N5 Zn 103.44(8) . .
C25 N5 Zn 112.32(9) . .
C26 N5 Zn 114.58(9) . .
O C1 C2 119.45(12) . .
O C1 C6 125.33(13) . .
C2 C1 C6 115.22(12) . .
C3 C2 C1 123.93(13) . .
C3 C2 N2 118.67(13) . .
C1 C2 N2 117.05(12) . .
C2 C3 C4 120.70(14) . .
C2 C3 H3B 119.6 . .
C4 C3 H3B 119.6 . .
C5 C4 C3 116.30(13) . .
C5 C4 C13 122.94(14) . .
C3 C4 C13 120.75(14) . .
C4 C5 C6 123.81(14) . .
C4 C5 H5A 118.1 . .
C6 C5 H5A 118.1 . .
C5 C6 C1 119.98(13) . .
C5 C6 C21 118.47(12) . .
C1 C6 C21 121.54(12) . .
N1 C7 C12 108.19(13) . .
N1 C7 C8 129.84(14) . .
C12 C7 C8 121.94(14) . .
C9 C8 C7 116.47(16) . .
C9 C8 H8A 121.8 . .
C7 C8 H8A 121.8 . .
C8 C9 C10 121.75(17) . .
C8 C9 H9A 119.1 . .
C10 C9 H9A 119.1 . .
C11 C10 C9 122.62(16) . .
C11 C10 H10A 118.7 . .
C9 C10 H10A 118.7 . .
C10 C11 C12 116.82(17) . .
C10 C11 H11A 121.6 . .
C12 C11 H11A 121.6 . .
N3 C12 C7 109.28(12) . .
N3 C12 C11 130.30(15) . .
C7 C12 C11 120.38(16) . .
C4 C13 C14 112.11(14) . .
C4 C13 C16 111.67(14) . .
C14 C13 C16 112.16(14) . .
C4 C13 C15 106.90(13) . .
C14 C13 C15 107.14(16) . .
C16 C13 C15 106.45(16) . .
C13 C14 H14A 109.5 . .
C13 C14 H14B 109.5 . .
H14A C14 H14B 109.5 . .
C13 C14 H14C 109.5 . .
H14A C14 H14C 109.5 . .
H14B C14 H14C 109.5 . .
C13 C15 H15A 109.5 . .
C13 C15 H15B 109.5 . .
H15A C15 H15B 109.5 . .
C13 C15 H15C 109.5 . .
H15A C15 H15C 109.5 . .
H15B C15 H15C 109.5 . .
C17 C16 C13 123.30(16) . .
C17 C16 H16A 106.5 . .
C13 C16 H16A 106.5 . .
C17 C16 H16B 106.5 . .
C13 C16 H16B 106.5 . .
H16A C16 H16B 106.5 . .
C18 C17 C19 109.4(2) . .
C18 C17 C20 108.6(2) . .
C19 C17 C20 106.90(19) . .
C18 C17 C16 114.30(15) . .
C19 C17 C16 111.1(2) . .
C20 C17 C16 106.3(2) . .
C17 C18 H18A 109.5 . .
C17 C18 H18B 109.5 . .
H18A C18 H18B 109.5 . .
C17 C18 H18C 109.5 . .
H18A C18 H18C 109.5 . .
H18B C18 H18C 109.5 . .
C17 C19 H19A 109.5 . .
C17 C19 H19B 109.5 . .
H19A C19 H19B 109.5 . .
C17 C19 H19C 109.5 . .
H19A C19 H19C 109.5 . .
H19B C19 H19C 109.5 . .
C17 C20 H20A 109.5 . .
C17 C20 H20B 109.5 . .
H20A C20 H20B 109.5 . .
C17 C20 H20C 109.5 . .
H20A C20 H20C 109.5 . .
H20B C20 H20C 109.5 . .
N4 C21 C6 114.33(11) . .
N4 C21 H21A 108.7 . .
C6 C21 H21A 108.7 . .
N4 C21 H21B 108.7 . .
C6 C21 H21B 108.7 . .
H21A C21 H21B 107.6 . .
N4 C22 H22A 109.5 . .
N4 C22 H22B 109.5 . .
H22A C22 H22B 109.5 . .
N4 C22 H22C 109.5 . .
H22A C22 H22C 109.5 . .
H22B C22 H22C 109.5 . .
N4 C23 C24 109.89(12) . .
N4 C23 H23A 109.7 . .
C24 C23 H23A 109.7 . .
N4 C23 H23B 109.7 . .
C24 C23 H23B 109.7 . .
H23A C23 H23B 108.2 . .
N5 C24 C23 111.95(12) . .
N5 C24 H24A 109.2 . .
C23 C24 H24A 109.2 . .
N5 C24 H24B 109.2 . .
C23 C24 H24B 109.2 . .
H24A C24 H24B 107.9 . .
N5 C25 H25A 109.5 . .
N5 C25 H25B 109.5 . .
H25A C25 H25B 109.5 . .
N5 C25 H25C 109.5 . .
H25A C25 H25C 109.5 . .
H25B C25 H25C 109.5 . .
N5 C26 H26A 109.5 . .
N5 C26 H26B 109.5 . .
H26A C26 H26B 109.5 . .
N5 C26 H26C 109.5 . .
H26A C26 H26C 109.5 . .
H26B C26 H26C 109.5 . .

loop_
_geom_bond_atom_site_label_1
_geom_bond_atom_site_label_2
_geom_bond_distance
_geom_bond_site_symmetry_2
Zn O 1.9535(10) .
Zn O 1.9535(10) 2_655
Zn N5 2.2992(12) 2_655
Zn N5 2.2993(12) .
Zn N4 2.3569(12) .
Zn N4 2.3570(12) 2_655
O C1 1.3090(16) .
N1 N2 1.3347(17) .
N1 C7 1.3549(18) .
N2 N3 1.3344(16) .
N2 C2 1.4378(18) .
N3 C12 1.354(2) .
N4 C22 1.4744(18) .
N4 C21 1.4802(18) .
N4 C23 1.4755(17) .
N5 C24 1.4765(18) .
N5 C25 1.4736(19) .
N5 C26 1.4765(19) .
C1 C2 1.409(2) .
C1 C6 1.4170(19) .
C2 C3 1.380(2) .
C3 C4 1.396(2) .
C3 H3B 0.9500 .
C4 C5 1.389(2) .
C4 C13 1.534(2) .
C5 C6 1.3971(19) .
C5 H5A 0.9500 .
C6 C21 1.508(2) .
C7 C12 1.411(2) .
C7 C8 1.410(2) .
C8 C9 1.372(2) .
C8 H8A 0.9500 .
C9 C10 1.417(3) .
C9 H9A 0.9500 .
C10 C11 1.364(3) .
C10 H10A 0.9500 .
C11 C12 1.417(2) .
C11 H11A 0.9500 .
C13 C14 1.531(3) .
C13 C16 1.549(2) .
C13 C15 1.539(3) .
C14 H14A 0.9800 .
C14 H14B 0.9800 .
C14 H14C 0.9800 .
C15 H15A 0.9800 .
C15 H15B 0.9800 .
C15 H15C 0.9800 .
C16 C17 1.541(3) .
C16 H16A 0.9900 .
C16 H16B 0.9900 .
C17 C18 1.511(3) .
C17 C19 1.534(3) .
C17 C20 1.533(3) .
C18 H18A 0.9800 .
C18 H18B 0.9800 .
C18 H18C 0.9800 .
C19 H19A 0.9800 .
C19 H19B 0.9800 .
C19 H19C 0.9800 .
C20 H20A 0.9800 .
C20 H20B 0.9800 .
C20 H20C 0.9800 .
C21 H21A 0.9900 .
C21 H21B 0.9900 .
C22 H22A 0.9800 .
C22 H22B 0.9800 .
C22 H22C 0.9800 .
C23 C24 1.513(2) .
C23 H23A 0.9900 .
C23 H23B 0.9900 .
C24 H24A 0.9900 .
C24 H24B 0.9900 .
C25 H25A 0.9800 .
C25 H25B 0.9800 .
C25 H25C 0.9800 .
C26 H26A 0.9800 .
C26 H26B 0.9800 .
C26 H26C 0.9800 .

loop_
_geom_torsion_atom_site_label_1
_geom_torsion_atom_site_label_2
_geom_torsion_atom_site_label_3
_geom_torsion_atom_site_label_4
_geom_torsion
_geom_torsion_site_symmetry_1
O Zn O C1 62.87(11) 2_655
N5 Zn O C1 -165.70(12) 2_655
N5 Zn O C1 -68.21(12) .
N4 Zn O C1 10.03(12) .
N4 Zn O C1 115.68(12) 2_655
C7 N1 N2 N3 0.42(17) .
C7 N1 N2 C2 174.82(12) .
N1 N2 N3 C12 -0.49(17) .
C2 N2 N3 C12 -174.72(13) .
O Zn N4 C22 152.35(9) .
O Zn N4 C22 -21.52(9) 2_655
N5 Zn N4 C22 -157.2(4) 2_655
N5 Zn N4 C22 -110.60(9) .
N4 Zn N4 C22 65.57(8) 2_655
O Zn N4 C21 31.26(8) .
O Zn N4 C21 -142.60(9) 2_655
N5 Zn N4 C21 81.7(4) 2_655
N5 Zn N4 C21 128.32(9) .
N4 Zn N4 C21 -55.51(7) 2_655
O Zn N4 C23 -89.28(9) .
O Zn N4 C23 96.86(9) 2_655
N5 Zn N4 C23 -38.8(5) 2_655
N5 Zn N4 C23 7.78(9) .
N4 Zn N4 C23 -176.05(10) 2_655
O Zn N5 C24 108.67(9) .
O Zn N5 C24 -65.54(9) 2_655
N5 Zn N5 C24 -161.90(10) 2_655
N4 Zn N5 C24 22.16(9) .
N4 Zn N5 C24 -116.0(4) 2_655
O Zn N5 C25 -136.78(10) .
O Zn N5 C25 49.01(10) 2_655
N5 Zn N5 C25 -47.34(9) 2_655
N4 Zn N5 C25 136.72(10) .
N4 Zn N5 C25 -1.4(5) 2_655
O Zn N5 C26 -11.25(10) .
O Zn N5 C26 174.55(10) 2_655
N5 Zn N5 C26 78.19(10) 2_655
N4 Zn N5 C26 -97.75(10) .
N4 Zn N5 C26 124.1(4) 2_655
Zn O C1 C2 151.84(10) .
Zn O C1 C6 -27.0(2) .
O C1 C2 C3 -177.54(13) .
C6 C1 C2 C3 1.4(2) .
O C1 C2 N2 -4.37(19) .
C6 C1 C2 N2 174.55(12) .
N3 N2 C2 C3 -111.28(16) .
N1 N2 C2 C3 74.62(17) .
N3 N2 C2 C1 75.18(17) .
N1 N2 C2 C1 -98.92(15) .
C1 C2 C3 C4 0.9(2) .
N2 C2 C3 C4 -172.16(13) .
C2 C3 C4 C5 -2.2(2) .
C2 C3 C4 C13 178.47(13) .
C3 C4 C5 C6 1.2(2) .
C13 C4 C5 C6 -179.46(14) .
C4 C5 C6 C1 1.1(2) .
C4 C5 C6 C21 -179.89(13) .
O C1 C6 C5 176.54(13) .
C2 C1 C6 C5 -2.31(19) .
O C1 C6 C21 -2.4(2) .
C2 C1 C6 C21 178.71(12) .
N2 N1 C7 C12 -0.15(15) .
N2 N1 C7 C8 -178.32(16) .
N1 C7 C8 C9 177.14(15) .
C12 C7 C8 C9 -0.8(2) .
C7 C8 C9 C10 0.5(3) .
C8 C9 C10 C11 0.5(3) .
C9 C10 C11 C12 -1.1(3) .
N2 N3 C12 C7 0.35(16) .
N2 N3 C12 C11 178.12(16) .
N1 C7 C12 N3 -0.13(17) .
C8 C7 C12 N3 178.22(14) .
N1 C7 C12 C11 -178.16(14) .
C8 C7 C12 C11 0.2(2) .
C10 C11 C12 N3 -176.77(17) .
C10 C11 C12 C7 0.8(2) .
C5 C4 C13 C14 9.0(2) .
C3 C4 C13 C14 -171.72(15) .
C5 C4 C13 C16 135.80(15) .
C3 C4 C13 C16 -44.89(19) .
C5 C4 C13 C15 -108.15(19) .
C3 C4 C13 C15 71.2(2) .
C4 C13 C16 C17 -67.0(2) .
C14 C13 C16 C17 59.8(2) .
C15 C13 C16 C17 176.64(16) .
C13 C16 C17 C18 47.2(3) .
C13 C16 C17 C19 -77.1(2) .
C13 C16 C17 C20 166.97(17) .
C22 N4 C21 C6 176.62(11) .
C23 N4 C21 C6 56.77(15) .
Zn N4 C21 C6 -60.73(12) .
C5 C6 C21 N4 -127.08(13) .
C1 C6 C21 N4 51.92(17) .
C22 N4 C23 C24 83.69(14) .
C21 N4 C23 C24 -156.12(12) .
Zn N4 C23 C24 -36.76(13) .
C25 N5 C24 C23 -170.10(12) .
C26 N5 C24 C23 71.39(15) .
Zn N5 C24 C23 -51.51(13) .
N4 C23 C24 N5 63.48(16) .
